data_1562151
loop_
_publ_author_name
'Li, Honghong'
'Yu, Tanlai'
'An, Li'
'Wang, Yilin'
'Shen, Junju'
'Fu, Yangbo'
'Fu, Yunlong'

_publ_section_title
;
 Heterometal silver/copper(I) modulated thermochromism of two
 isostructural iodoplumbates
;
_journal_name_full 'Journal of Solid State Chemistry'
_journal_page_first 140
_journal_page_last 144
_journal_paper_doi 10.1016/j.jssc.2014.09.036
_journal_volume 221
_journal_year 2015
_chemical_formula_moiety 'Cu2 Pb7 I22 , 2(C24 H56 N8 O8 Y)'
_chemical_formula_sum 'C48 H112 Cu2 I22 N16 O16 Pb7 Y2'
_chemical_formula_weight 5716.57
_space_group_IT_number 2
_space_group_name_Hall '-P 1'
_space_group_name_H-M_alt 'P -1'
_symmetry_cell_setting triclinic
_symmetry_space_group_name_Hall '-P 1'
_symmetry_space_group_name_H-M 'P -1'
_atom_sites_solution_hydrogens geom
_atom_sites_solution_primary direct
_atom_sites_solution_secondary difmap
_audit_creation_method SHELXL-97
_cell_angle_alpha 67.155(6)
_cell_angle_beta 67.603(6)
_cell_angle_gamma 64.738(7)
_cell_formula_units_Z 1
_cell_length_a 15.3287(11)
_cell_length_b 15.8229(11)
_cell_length_c 16.8150(10)
_cell_measurement_reflns_used 5637
_cell_measurement_temperature 293(2)
_cell_measurement_theta_max 26.7710
_cell_measurement_theta_min 2.9510
_cell_volume 3283.6(4)
_computing_cell_refinement
;
CrysAlisPro, Agilent Technologies,
Version 1.171.36.28 (release 01-02-2013 CrysAlis171 .NET)
(compiled Feb  1 2013,16:14:44)
;
_computing_data_collection
;
CrysAlisPro, Agilent Technologies,
Version 1.171.36.28 (release 01-02-2013 CrysAlis171 .NET)
(compiled Feb  1 2013,16:14:44)
;
_computing_data_reduction
;
CrysAlisPro, Agilent Technologies,
Version 1.171.36.28 (release 01-02-2013 CrysAlis171 .NET)
(compiled Feb  1 2013,16:14:44)
;
_computing_structure_refinement 'SHELXL-97 (Sheldrick, 1997)'
_computing_structure_solution 'SHELXS-97 (Sheldrick, 1990)'
_diffrn_ambient_temperature 293(2)
_diffrn_detector_area_resol_mean 16.0710
_diffrn_measured_fraction_theta_full 0.999
_diffrn_measured_fraction_theta_max 0.999
_diffrn_measurement_device_type 'Xcalibur, Eos, Gemini'
_diffrn_radiation_monochromator graphite
_diffrn_radiation_source 'fine-focus sealed tube'
_diffrn_radiation_type MoK\a
_diffrn_radiation_wavelength 0.71073
_diffrn_reflns_av_R_equivalents 0.0633
_diffrn_reflns_av_unetI/netI 0.0961
_diffrn_reflns_limit_h_max 18
_diffrn_reflns_limit_h_min -18
_diffrn_reflns_limit_k_max 18
_diffrn_reflns_limit_k_min -19
_diffrn_reflns_limit_l_max 20
_diffrn_reflns_limit_l_min -19
_diffrn_reflns_number 25320
_diffrn_reflns_theta_full 26.00
_diffrn_reflns_theta_max 26.00
_diffrn_reflns_theta_min 2.72
_exptl_absorpt_coefficient_mu 15.342
_exptl_absorpt_correction_T_max 0.3091
_exptl_absorpt_correction_T_min 0.1688
_exptl_absorpt_correction_type multi-scan
_exptl_absorpt_process_details
;
CrysAlisPro, Agilent Technologies,
Version 1.171.36.28 (release 01-02-2013 CrysAlis171 .NET)
(compiled Feb  1 2013,16:14:44)
Empirical absorption correction using spherical harmonics,
 implemented in SCALE3 ABSPACK scaling algorithm.
;
_exptl_crystal_colour yellow
_exptl_crystal_density_diffrn 2.891
_exptl_crystal_density_method 'not measured'
_exptl_crystal_description block
_exptl_crystal_F_000 2516
_exptl_crystal_size_max 0.18
_exptl_crystal_size_mid 0.16
_exptl_crystal_size_min 0.10
_refine_diff_density_max 3.112
_refine_diff_density_min -2.174
_refine_diff_density_rms 0.262
_refine_ls_extinction_method SHELXL
_refine_ls_goodness_of_fit_ref 1.026
_refine_ls_hydrogen_treatment constr
_refine_ls_matrix_type full
_refine_ls_number_parameters 544
_refine_ls_number_reflns 12910
_refine_ls_number_restraints 274
_refine_ls_restrained_S_all 1.121
_refine_ls_R_factor_all 0.1193
_refine_ls_R_factor_gt 0.0692
_refine_ls_shift/su_max 0.001
_refine_ls_shift/su_mean 0.000
_refine_ls_structure_factor_coef Fsqd
_refine_ls_weighting_details 'calc w=1/[\s^2^(Fo^2^)+(0.0637P)^2^+6.3267P] where P=(Fo^2^+2Fc^2^)/3'
_refine_ls_weighting_scheme calc
_refine_ls_wR_factor_gt 0.1439
_refine_ls_wR_factor_ref 0.1743
_reflns_number_gt 7962
_reflns_number_total 12910
_reflns_threshold_expression >2sigma(I)
_cod_data_source_file JSSC-2015-221-140.cif
_cod_data_source_block compound1
_cod_depositor_comments
;
The following automatic conversions were performed:

data item '_exptl_absorpt_correction_type' value 'Multi-scan' was
changed to 'multi-scan' in accordance with the built-in table derived
from the CIF Core dictionary named 'cif_core.dic' version 2.4.5 last
updated on 2014-11-21.

Automatic conversion script
Id: cif_fix_values 8369 2020-08-20 11:38:08Z andrius 
;
_cod_database_code 1562151

loop_
_symmetry_equiv_pos_as_xyz
'x, y, z'
'-x, -y, -z'

loop_
_atom_site_label
_atom_site_type_symbol
_atom_site_fract_x
_atom_site_fract_y
_atom_site_fract_z
_atom_site_U_iso_or_equiv
_atom_site_adp_type
_atom_site_occupancy
_atom_site_symmetry_multiplicity
_atom_site_calc_flag
_atom_site_refinement_flags
_atom_site_disorder_assembly
_atom_site_disorder_group
Pb1 Pb 0.5000 0.5000 0.5000 0.0626(3) Uani 1 2 d S . .
Pb2 Pb 0.65140(5) 0.64812(5) 0.29097(5) 0.0553(2) Uani 1 1 d . . .
Pb3 Pb 0.81366(5) 0.79619(5) 0.09420(5) 0.0535(2) Uani 1 1 d . . .
Pb4 Pb 0.96840(5) 0.96027(5) -0.13237(5) 0.0533(2) Uani 1 1 d . . .
Cu1' Cu 0.9591(4) 1.1499(4) -0.0844(4) 0.085(2) Uani 0.550(9) 1 d PU . 1
Cu1 Cu 1.0053(6) 1.1919(5) -0.1422(5) 0.090(3) Uani 0.450(9) 1 d PU . 2
I1 I 0.46490(12) 0.59826(11) 0.29954(11) 0.0813(5) Uani 1 1 d . . .
I2 I 0.52243(11) 0.70328(9) 0.47444(9) 0.0649(4) Uani 1 1 d . . .
I3 I 0.73539(11) 0.43102(10) 0.39931(11) 0.0794(4) Uani 1 1 d . . .
I4 I 0.59148(9) 0.88213(9) 0.18450(9) 0.0620(3) Uani 1 1 d . . .
I5 I 0.77511(10) 0.61895(9) 0.08980(9) 0.0650(4) Uani 1 1 d . . .
I6 I 0.85004(12) 0.68759(11) 0.28879(11) 0.0854(5) Uani 1 1 d U . .
I7 I 0.86003(8) 0.98467(9) 0.09652(8) 0.0552(3) Uani 1 1 d . . .
I8 I 1.06400(9) 0.73663(9) 0.00089(9) 0.0560(3) Uani 1 1 d . . .
I9 I 0.77853(9) 0.91745(10) -0.10255(9) 0.0619(3) Uani 1 1 d . . .
I10 I 1.06340(12) 0.91686(12) -0.31049(10) 0.0867(5) Uani 1 1 d U . .
I11 I 0.86440(10) 1.18585(9) -0.19117(9) 0.0657(4) Uani 1 1 d . . .
Y1 Y 0.67156(11) 0.75063(11) 0.71380(10) 0.0380(4) Uani 1 1 d . . .
O1 O 0.7938(9) 0.6732(8) 0.7897(8) 0.061(3) Uani 1 1 d U . .
O2 O 0.6366(11) 0.6149(11) 0.8291(11) 0.092(5) Uani 1 1 d U . .
O3 O 0.5757(10) 0.8178(9) 0.8310(8) 0.067(3) Uani 1 1 d DU . .
O4 O 0.5061(8) 0.7655(8) 0.7291(8) 0.056(3) Uani 1 1 d U . .
O5 O 0.6962(9) 0.6388(9) 0.6456(9) 0.064(3) Uani 1 1 d U . .
O6 O 0.6264(9) 0.8676(8) 0.5892(8) 0.058(3) Uani 1 1 d U . .
O7 O 0.8229(9) 0.7337(9) 0.5985(8) 0.065(3) Uani 1 1 d U . .
O8 O 0.7259(9) 0.8790(8) 0.6893(9) 0.059(3) Uani 1 1 d . . .
C1 C 0.8555(13) 0.6892(13) 0.8070(11) 0.052(5) Uani 1 1 d . . .
H1 H 0.8430 0.7532 0.8037 0.062 Uiso 1 1 calc R . .
C2 C 0.9538(19) 0.5278(18) 0.8433(19) 0.113(8) Uani 1 1 d U . .
H2A H 0.8922 0.5184 0.8533 0.169 Uiso 1 1 calc R . .
H2B H 0.9801 0.4902 0.8945 0.169 Uiso 1 1 calc R . .
H2C H 1.0009 0.5072 0.7917 0.169 Uiso 1 1 calc R . .
C3 C 1.0081(15) 0.6483(15) 0.8439(15) 0.084(6) Uani 1 1 d U . .
H3A H 0.9990 0.7163 0.8175 0.125 Uiso 1 1 calc R . .
H3B H 1.0741 0.6112 0.8172 0.125 Uiso 1 1 calc R . .
H3C H 0.9995 0.6332 0.9069 0.125 Uiso 1 1 calc R . .
C4 C 0.643(2) 0.569(2) 0.892(2) 0.126(7) Uani 1 1 d DU . .
H4 H 0.6576 0.5985 0.9218 0.152 Uiso 1 1 calc R . .
C5 C 0.636(2) 0.409(2) 0.923(2) 0.147(9) Uani 1 1 d DU . .
H5A H 0.5948 0.4341 0.8824 0.220 Uiso 1 1 calc R . .
H5B H 0.6100 0.3651 0.9762 0.220 Uiso 1 1 calc R . .
H5C H 0.7029 0.3742 0.8949 0.220 Uiso 1 1 calc R . .
C6 C 0.654(2) 0.466(2) 1.027(2) 0.152(9) Uani 1 1 d U . .
H6A H 0.6438 0.4065 1.0662 0.227 Uiso 1 1 calc R . .
H6B H 0.6089 0.5187 1.0526 0.227 Uiso 1 1 calc R . .
H6C H 0.7217 0.4620 1.0170 0.227 Uiso 1 1 calc R . .
C7 C 0.4911(18) 0.835(3) 0.8835(16) 0.070(6) Uani 0.550(9) 1 d PDU . 1
C7' C 0.572(3) 0.806(3) 0.9076(17) 0.073(6) Uani 0.450(9) 1 d PDU . 2
C8 C 0.379(2) 0.852(2) 0.998(2) 0.128(8) Uani 1 1 d U . .
C9 C 0.521(2) 0.825(2) 1.0301(17) 0.139(8) Uani 1 1 d DU . .
C10 C 0.4652(13) 0.7165(11) 0.7225(10) 0.044(4) Uani 1 1 d . . .
H10 H 0.5060 0.6659 0.6961 0.053 Uiso 1 1 calc R . .
C11 C 0.3005(13) 0.8065(13) 0.7934(13) 0.062(5) Uani 1 1 d U . .
H11A H 0.3343 0.8479 0.7883 0.093 Uiso 1 1 calc R . .
H11B H 0.2747 0.7775 0.8553 0.093 Uiso 1 1 calc R . .
H11C H 0.2464 0.8440 0.7653 0.093 Uiso 1 1 calc R . .
C12 C 0.3277(15) 0.6767(15) 0.7313(15) 0.078(6) Uani 1 1 d U . .
H12A H 0.2752 0.7212 0.7028 0.118 Uiso 1 1 calc R . .
H12B H 0.3009 0.6355 0.7864 0.118 Uiso 1 1 calc R . .
H12C H 0.3782 0.6377 0.6927 0.118 Uiso 1 1 calc R . .
C13 C 0.7439(18) 0.5839(17) 0.6011(17) 0.088(7) Uani 1 1 d . . .
H13 H 0.7213 0.5977 0.5520 0.105 Uiso 1 1 calc R . .
C14 C 0.8598(19) 0.4805(18) 0.6859(17) 0.113(9) Uani 1 1 d U . .
H14A H 0.8272 0.5316 0.7150 0.169 Uiso 1 1 calc R . .
H14B H 0.9304 0.4691 0.6663 0.169 Uiso 1 1 calc R . .
H14C H 0.8469 0.4222 0.7269 0.169 Uiso 1 1 calc R . .
C15 C 0.877(2) 0.443(2) 0.5501(19) 0.136(10) Uani 1 1 d U . .
H15A H 0.8431 0.3969 0.5659 0.204 Uiso 1 1 calc R . .
H15B H 0.9434 0.4082 0.5570 0.204 Uiso 1 1 calc R . .
H15C H 0.8792 0.4799 0.4891 0.204 Uiso 1 1 calc R . .
C16 C 0.6332(12) 0.8745(12) 0.5127(12) 0.047(4) Uani 1 1 d U . .
H16 H 0.6370 0.8197 0.5016 0.057 Uiso 1 1 calc R . .
C17 C 0.6307(15) 1.0375(13) 0.4552(14) 0.072(6) Uani 1 1 d U . .
H17A H 0.5920 1.0436 0.5141 0.108 Uiso 1 1 calc R . .
H17B H 0.5999 1.0917 0.4118 0.108 Uiso 1 1 calc R . .
H17C H 0.6970 1.0364 0.4458 0.108 Uiso 1 1 calc R . .
C18 C 0.642(2) 0.9499(18) 0.3564(17) 0.110(8) Uani 1 1 d U . .
H18A H 0.7101 0.9167 0.3291 0.165 Uiso 1 1 calc R . .
H18B H 0.6223 1.0157 0.3207 0.165 Uiso 1 1 calc R . .
H18C H 0.5994 0.9176 0.3609 0.165 Uiso 1 1 calc R . .
C19 C 0.8990(16) 0.7520(15) 0.5786(15) 0.073(6) Uani 1 1 d . . .
H19 H 0.9218 0.7439 0.6259 0.088 Uiso 1 1 calc R . .
C20 C 1.0407(14) 0.8053(14) 0.4820(14) 0.076(6) Uani 1 1 d U . .
H20A H 1.0545 0.7886 0.5384 0.113 Uiso 1 1 calc R . .
H20B H 1.0290 0.8735 0.4542 0.113 Uiso 1 1 calc R . .
H20C H 1.0968 0.7690 0.4440 0.113 Uiso 1 1 calc R . .
C21 C 0.9154(16) 0.8020(18) 0.4214(14) 0.092(7) Uani 1 1 d U . .
H21A H 0.8546 0.7868 0.4437 0.138 Uiso 1 1 calc R . .
H21B H 0.9638 0.7626 0.3824 0.138 Uiso 1 1 calc R . .
H21C H 0.9024 0.8693 0.3890 0.138 Uiso 1 1 calc R . .
C22 C 0.6923(12) 0.9604(12) 0.7006(12) 0.049(4) Uani 1 1 d . . .
H22 H 0.6337 0.9740 0.7454 0.059 Uiso 1 1 calc R . .
C23 C 0.6921(17) 1.1210(15) 0.6801(16) 0.095(7) Uani 1 1 d U . .
H23A H 0.6730 1.1744 0.6306 0.142 Uiso 1 1 calc R . .
H23B H 0.7428 1.1278 0.6952 0.142 Uiso 1 1 calc R . .
H23C H 0.6350 1.1205 0.7306 0.142 Uiso 1 1 calc R . .
C24 C 0.8172(17) 1.0186(17) 0.5828(16) 0.094(7) Uani 1 1 d U . .
H24A H 0.8737 1.0104 0.6003 0.141 Uiso 1 1 calc R . .
H24B H 0.8066 1.0754 0.5335 0.141 Uiso 1 1 calc R . .
H24C H 0.8296 0.9627 0.5653 0.141 Uiso 1 1 calc R . .
N1 N 0.9367(11) 0.6252(10) 0.8294(10) 0.055(4) Uani 1 1 d U . .
N2 N 0.6369(17) 0.4833(17) 0.9441(17) 0.118(6) Uani 1 1 d DU . .
N3 N 0.4808(12) 0.8270(12) 0.9668(11) 0.070(4) Uani 1 1 d DU . .
N4 N 0.3707(10) 0.7300(10) 0.7493(9) 0.049(3) Uani 1 1 d . . .
N5 N 0.8217(14) 0.5083(13) 0.6092(12) 0.079(5) Uani 1 1 d U . .
N6 N 0.6357(11) 0.9494(11) 0.4458(10) 0.060(4) Uani 1 1 d U . .
N7 N 0.9540(11) 0.7827(11) 0.4963(10) 0.057(4) Uani 1 1 d U . .
N8 N 0.7314(10) 1.0292(10) 0.6556(10) 0.052(4) Uani 1 1 d U . .

loop_
_atom_site_aniso_label
_atom_site_aniso_U_11
_atom_site_aniso_U_22
_atom_site_aniso_U_33
_atom_site_aniso_U_23
_atom_site_aniso_U_13
_atom_site_aniso_U_12
Pb1 0.0878(8) 0.0500(6) 0.0535(7) -0.0076(5) -0.0164(6) -0.0331(6)
Pb2 0.0653(5) 0.0538(4) 0.0505(5) -0.0118(4) -0.0145(4) -0.0253(4)
Pb3 0.0460(4) 0.0560(4) 0.0595(5) -0.0202(4) -0.0042(3) -0.0217(3)
Pb4 0.0529(4) 0.0528(4) 0.0495(5) -0.0045(3) -0.0157(3) -0.0193(4)
Cu1' 0.087(2) 0.087(2) 0.086(2) -0.0284(12) -0.0265(12) -0.0246(12)
Cu1 0.091(3) 0.091(3) 0.090(3) -0.0258(13) -0.0260(13) -0.0276(13)
I1 0.0938(11) 0.0773(10) 0.0827(11) -0.0160(8) -0.0449(9) -0.0226(9)
I2 0.0952(10) 0.0576(8) 0.0514(8) -0.0183(6) -0.0119(7) -0.0363(7)
I3 0.0895(10) 0.0587(8) 0.0970(12) -0.0212(8) -0.0455(9) -0.0115(8)
I4 0.0507(7) 0.0612(8) 0.0620(9) -0.0201(6) -0.0100(6) -0.0084(6)
I5 0.0763(9) 0.0626(8) 0.0643(9) -0.0294(7) -0.0148(7) -0.0219(7)
I6 0.0951(8) 0.0879(8) 0.0833(8) -0.0286(6) -0.0540(7) -0.0072(6)
I7 0.0467(7) 0.0570(7) 0.0675(9) -0.0294(6) -0.0099(6) -0.0150(6)
I8 0.0515(7) 0.0545(7) 0.0635(8) -0.0256(6) -0.0096(6) -0.0146(6)
I9 0.0624(8) 0.0716(8) 0.0627(9) -0.0180(7) -0.0219(7) -0.0267(7)
I10 0.0878(8) 0.0884(8) 0.0618(8) -0.0184(6) -0.0153(6) -0.0142(7)
I11 0.0710(9) 0.0606(8) 0.0606(9) -0.0128(7) -0.0244(7) -0.0138(7)
Y1 0.0400(9) 0.0376(8) 0.0359(9) -0.0086(7) -0.0109(7) -0.0123(7)
O1 0.056(6) 0.062(7) 0.062(7) -0.005(5) -0.029(6) -0.017(5)
O2 0.082(8) 0.089(8) 0.084(9) 0.008(7) -0.027(7) -0.031(7)
O3 0.072(7) 0.072(7) 0.056(7) -0.027(6) -0.001(6) -0.026(6)
O4 0.045(6) 0.058(6) 0.074(7) -0.021(5) -0.016(5) -0.021(5)
O5 0.057(7) 0.064(7) 0.082(8) -0.041(6) -0.010(6) -0.017(6)
O6 0.069(7) 0.056(6) 0.048(7) -0.004(5) -0.026(6) -0.018(5)
O7 0.059(7) 0.076(7) 0.065(7) -0.027(6) 0.000(6) -0.033(6)
O8 0.063(8) 0.045(7) 0.075(9) -0.016(7) -0.021(7) -0.021(6)
C1 0.065(12) 0.051(11) 0.049(12) -0.017(9) -0.022(10) -0.018(10)
C2 0.114(12) 0.112(12) 0.137(13) -0.034(9) -0.052(9) -0.041(9)
C3 0.080(10) 0.086(10) 0.101(11) -0.022(8) -0.034(8) -0.034(8)
C4 0.109(9) 0.118(10) 0.122(10) -0.015(8) -0.018(8) -0.036(8)
C5 0.136(12) 0.145(12) 0.146(12) -0.040(9) -0.024(9) -0.043(9)
C6 0.146(12) 0.150(12) 0.150(12) -0.043(9) -0.036(9) -0.040(9)
C7 0.072(8) 0.074(8) 0.073(8) -0.028(7) -0.015(7) -0.027(7)
C7' 0.072(8) 0.075(8) 0.075(8) -0.025(7) -0.013(7) -0.027(7)
C8 0.112(11) 0.119(11) 0.136(11) -0.031(8) -0.020(9) -0.037(9)
C9 0.144(11) 0.156(12) 0.137(11) -0.040(9) -0.061(8) -0.046(9)
C10 0.057(11) 0.042(9) 0.029(10) -0.001(7) -0.011(8) -0.019(9)
C11 0.052(8) 0.066(9) 0.074(9) -0.034(7) -0.002(7) -0.022(7)
C12 0.078(10) 0.086(10) 0.089(11) -0.027(8) -0.021(8) -0.040(8)
C13 0.094(18) 0.076(16) 0.11(2) -0.024(15) -0.064(17) -0.012(15)
C14 0.112(12) 0.110(12) 0.105(12) -0.025(9) -0.037(9) -0.022(9)
C15 0.152(14) 0.133(13) 0.134(13) -0.070(10) -0.036(9) -0.026(9)
C16 0.051(8) 0.039(7) 0.054(9) -0.011(6) -0.020(7) -0.012(6)
C17 0.079(10) 0.066(9) 0.076(10) -0.011(8) -0.029(8) -0.027(8)
C18 0.127(13) 0.103(12) 0.098(12) -0.030(9) -0.037(9) -0.026(9)
C19 0.077(15) 0.090(16) 0.073(16) -0.025(13) -0.024(13) -0.039(13)
C20 0.070(9) 0.074(10) 0.085(10) -0.019(8) -0.012(8) -0.034(8)
C21 0.082(16) 0.13(2) 0.059(14) -0.021(14) -0.005(11) -0.041(15)
C22 0.046(10) 0.047(11) 0.052(12) 0.001(9) -0.015(9) -0.024(9)
C23 0.093(11) 0.082(11) 0.103(12) -0.018(8) -0.023(9) -0.033(8)
C24 0.096(11) 0.092(11) 0.105(12) -0.026(8) -0.013(9) -0.053(9)
N1 0.057(7) 0.047(7) 0.074(8) -0.021(6) -0.029(6) -0.012(6)
N2 0.107(8) 0.110(9) 0.121(9) -0.017(7) -0.024(7) -0.040(7)
N3 0.071(6) 0.075(6) 0.071(7) -0.029(5) -0.012(5) -0.029(5)
N4 0.042(8) 0.057(9) 0.056(10) -0.018(7) -0.015(7) -0.021(7)
N5 0.089(9) 0.076(9) 0.080(9) -0.030(7) -0.028(7) -0.022(7)
N6 0.067(8) 0.059(8) 0.052(8) -0.013(6) -0.019(6) -0.019(6)
N7 0.053(9) 0.065(10) 0.048(10) -0.012(8) 0.003(7) -0.033(8)
N8 0.055(7) 0.044(7) 0.064(8) -0.011(6) -0.020(6) -0.023(6)

loop_
_atom_type_symbol
_atom_type_description
_atom_type_scat_dispersion_real
_atom_type_scat_dispersion_imag
_atom_type_scat_source
C C 0.0033 0.0016 'International Tables Vol C Tables 4.2.6.8 and 6.1.1.4'
H H 0.0000 0.0000 'International Tables Vol C Tables 4.2.6.8 and 6.1.1.4'
N N 0.0061 0.0033 'International Tables Vol C Tables 4.2.6.8 and 6.1.1.4'
O O 0.0106 0.0060 'International Tables Vol C Tables 4.2.6.8 and 6.1.1.4'
Y Y -2.7962 3.5667 'International Tables Vol C Tables 4.2.6.8 and 6.1.1.4'
I I -0.4742 1.8119 'International Tables Vol C Tables 4.2.6.8 and 6.1.1.4'
Pb Pb -3.3944 10.1111 'International Tables Vol C Tables 4.2.6.8 and 6.1.1.4'
Cu Cu 0.3201 1.2651 'International Tables Vol C Tables 4.2.6.8 and 6.1.1.4'

loop_
_geom_angle_atom_site_label_1
_geom_angle_atom_site_label_2
_geom_angle_atom_site_label_3
_geom_angle
_geom_angle_site_symmetry_1
_geom_angle_site_symmetry_3
I2 Pb1 I2 180.000(1) . 2_666
I2 Pb1 I3 87.23(4) . .
I2 Pb1 I3 92.77(4) 2_666 .
I2 Pb1 I3 92.77(4) . 2_666
I2 Pb1 I3 87.23(4) 2_666 2_666
I3 Pb1 I3 180.000(1) . 2_666
I2 Pb1 I1 84.92(3) . .
I2 Pb1 I1 95.08(3) 2_666 .
I3 Pb1 I1 85.49(4) . .
I3 Pb1 I1 94.51(4) 2_666 .
I2 Pb1 I1 95.08(3) . 2_666
I2 Pb1 I1 84.92(3) 2_666 2_666
I3 Pb1 I1 94.51(4) . 2_666
I3 Pb1 I1 85.49(4) 2_666 2_666
I1 Pb1 I1 180.00(3) . 2_666
I3 Pb2 I2 89.44(4) . .
I3 Pb2 I1 87.82(4) . .
I2 Pb2 I1 86.40(4) . .
I3 Pb2 I5 97.35(4) . .
I2 Pb2 I5 173.18(4) . .
I1 Pb2 I5 94.45(4) . .
I3 Pb2 I4 170.56(4) . .
I2 Pb2 I4 89.16(4) . .
I1 Pb2 I4 101.41(4) . .
I5 Pb2 I4 84.04(4) . .
I3 Pb2 I6 89.05(4) . .
I2 Pb2 I6 93.43(4) . .
I1 Pb2 I6 176.87(4) . .
I5 Pb2 I6 86.09(4) . .
I4 Pb2 I6 81.71(4) . .
I4 Pb3 I5 90.70(4) . .
I4 Pb3 I6 87.99(4) . .
I5 Pb3 I6 91.45(4) . .
I4 Pb3 I9 91.81(4) . .
I5 Pb3 I9 91.98(4) . .
I6 Pb3 I9 176.57(4) . .
I4 Pb3 Cu1 123.46(13) . 2_775
I5 Pb3 Cu1 131.19(13) . 2_775
I6 Pb3 Cu1 60.00(16) . 2_775
I9 Pb3 Cu1 117.52(16) . 2_775
I4 Pb3 I7 90.50(4) . .
I5 Pb3 I7 178.80(4) . .
I6 Pb3 I7 88.69(4) . .
I9 Pb3 I7 87.89(4) . .
Cu1 Pb3 I7 47.99(12) 2_775 .
I4 Pb3 I8 169.06(4) . .
I5 Pb3 I8 100.18(4) . .
I6 Pb3 I8 90.59(4) . .
I9 Pb3 I8 88.95(4) . .
Cu1 Pb3 I8 47.41(13) 2_775 .
I7 Pb3 I8 78.62(3) . .
I10 Pb4 I9 93.66(5) . .
I10 Pb4 I11 100.67(4) . .
I9 Pb4 I11 92.96(4) . .
I10 Pb4 Cu1' 126.01(13) . .
I9 Pb4 Cu1' 122.08(11) . .
I11 Pb4 Cu1' 44.91(9) . .
I10 Pb4 I8 99.51(4) . .
I9 Pb4 I8 91.40(4) . .
I11 Pb4 I8 159.03(4) . .
Cu1' Pb4 I8 116.67(10) . .
I10 Pb4 I7 105.00(4) . 2_775
I9 Pb4 I7 161.27(4) . 2_775
I11 Pb4 I7 85.29(4) . 2_775
Cu1' Pb4 I7 46.66(9) . 2_775
I8 Pb4 I7 84.03(3) . 2_775
I11 Cu1' I8 125.8(2) . 2_775
I11 Cu1' I7 119.2(2) . 2_775
I8 Cu1' I7 111.22(19) 2_775 2_775
I11 Cu1' Pb4 63.47(12) . .
I8 Cu1' Pb4 162.7(3) 2_775 .
I7 Cu1' Pb4 68.17(12) 2_775 .
I11 Cu1 I8 113.7(3) . 2_775
I11 Cu1 I7 112.8(3) . 2_775
I8 Cu1 I7 105.6(2) 2_775 2_775
I11 Cu1 Pb3 176.6(3) . 2_775
I8 Cu1 Pb3 68.89(15) 2_775 2_775
I7 Cu1 Pb3 67.93(14) 2_775 2_775
Pb2 I1 Pb1 74.13(3) . .
Pb2 I2 Pb1 75.06(3) . .
Pb2 I3 Pb1 75.35(3) . .
Pb3 I4 Pb2 75.45(3) . .
Pb3 I5 Pb2 74.97(3) . .
Pb3 I6 Pb2 73.52(3) . .
Cu1' I7 Cu1 24.17(17) 2_775 2_775
Cu1' I7 Pb3 78.54(13) 2_775 .
Cu1 I7 Pb3 64.08(15) 2_775 .
Cu1' I7 Pb4 65.17(12) 2_775 2_775
Cu1 I7 Pb4 77.80(15) 2_775 2_775
Pb3 I7 Pb4 141.85(4) . 2_775
Cu1' I8 Cu1 24.70(17) 2_775 2_775
Cu1' I8 Pb3 79.82(14) 2_775 .
Cu1 I8 Pb3 63.70(16) 2_775 .
Cu1' I8 Pb4 76.85(14) 2_775 .
Cu1 I8 Pb4 91.37(16) 2_775 .
Pb3 I8 Pb4 76.04(3) . .
Pb4 I9 Pb3 83.13(3) . .
Cu1' I11 Cu1 25.16(17) . .
Cu1' I11 Pb4 71.62(13) . .
Cu1 I11 Pb4 83.76(16) . .
O3 Y1 O5 145.1(5) . .
O3 Y1 O6 105.6(4) . .
O5 Y1 O6 86.7(4) . .
O3 Y1 O1 86.1(5) . .
O5 Y1 O1 102.8(4) . .
O6 Y1 O1 144.6(4) . .
O3 Y1 O8 74.2(5) . .
O5 Y1 O8 140.4(5) . .
O6 Y1 O8 72.8(4) . .
O1 Y1 O8 78.8(4) . .
O3 Y1 O4 74.8(4) . .
O5 Y1 O4 77.8(4) . .
O6 Y1 O4 73.7(4) . .
O1 Y1 O4 141.4(4) . .
O8 Y1 O4 125.3(4) . .
O3 Y1 O2 78.3(5) . .
O5 Y1 O2 73.2(5) . .
O6 Y1 O2 143.8(5) . .
O1 Y1 O2 70.7(5) . .
O8 Y1 O2 139.9(5) . .
O4 Y1 O2 72.8(4) . .
O3 Y1 O7 145.0(4) . .
O5 Y1 O7 69.2(4) . .
O6 Y1 O7 75.7(4) . .
O1 Y1 O7 76.2(4) . .
O8 Y1 O7 73.0(4) . .
O4 Y1 O7 135.7(4) . .
O2 Y1 O7 121.8(5) . .
C1 O1 Y1 140.9(12) . .
C4 O2 Y1 147(2) . .
C7' O3 C7 64(2) . .
C7' O3 Y1 140(2) . .
C7 O3 Y1 142.9(16) . .
C10 O4 Y1 136.0(11) . .
C13 O5 Y1 154.9(15) . .
C16 O6 Y1 139.3(11) . .
C19 O7 Y1 136.4(13) . .
C22 O8 Y1 139.8(11) . .
O1 C1 N1 126.4(16) . .
O1 C1 H1 116.8 . .
N1 C1 H1 116.8 . .
N1 C2 H2A 109.5 . .
N1 C2 H2B 109.5 . .
H2A C2 H2B 109.5 . .
N1 C2 H2C 109.5 . .
H2A C2 H2C 109.5 . .
H2B C2 H2C 109.5 . .
N1 C3 H3A 109.5 . .
N1 C3 H3B 109.5 . .
H3A C3 H3B 109.5 . .
N1 C3 H3C 109.5 . .
H3A C3 H3C 109.5 . .
H3B C3 H3C 109.5 . .
O2 C4 N2 141(4) . .
O2 C4 H4 109.7 . .
N2 C4 H4 109.7 . .
N2 C5 H5A 109.5 . .
N2 C5 H5B 109.5 . .
H5A C5 H5B 109.5 . .
N2 C5 H5C 109.5 . .
H5A C5 H5C 109.5 . .
H5B C5 H5C 109.5 . .
N2 C6 H6A 109.5 . .
N2 C6 H6B 109.5 . .
H6A C6 H6B 109.5 . .
N2 C6 H6C 109.5 . .
H6A C6 H6C 109.5 . .
H6B C6 H6C 109.5 . .
O3 C7 N3 120(2) . .
O3 C7' N3 118(3) . .
O4 C10 N4 125.2(16) . .
O4 C10 H10 117.4 . .
N4 C10 H10 117.4 . .
N4 C11 H11A 109.5 . .
N4 C11 H11B 109.5 . .
H11A C11 H11B 109.5 . .
N4 C11 H11C 109.5 . .
H11A C11 H11C 109.5 . .
H11B C11 H11C 109.5 . .
N4 C12 H12A 109.5 . .
N4 C12 H12B 109.5 . .
H12A C12 H12B 109.5 . .
N4 C12 H12C 109.5 . .
H12A C12 H12C 109.5 . .
H12B C12 H12C 109.5 . .
O5 C13 N5 131(2) . .
O5 C13 H13 114.5 . .
N5 C13 H13 114.5 . .
N5 C14 H14A 109.5 . .
N5 C14 H14B 109.5 . .
H14A C14 H14B 109.5 . .
N5 C14 H14C 109.5 . .
H14A C14 H14C 109.5 . .
H14B C14 H14C 109.5 . .
N5 C15 H15A 109.5 . .
N5 C15 H15B 109.5 . .
H15A C15 H15B 109.5 . .
N5 C15 H15C 109.5 . .
H15A C15 H15C 109.5 . .
H15B C15 H15C 109.5 . .
O6 C16 N6 126.8(16) . .
O6 C16 H16 116.6 . .
N6 C16 H16 116.6 . .
N6 C17 H17A 109.5 . .
N6 C17 H17B 109.5 . .
H17A C17 H17B 109.5 . .
N6 C17 H17C 109.5 . .
H17A C17 H17C 109.5 . .
H17B C17 H17C 109.5 . .
N6 C18 H18A 109.5 . .
N6 C18 H18B 109.5 . .
H18A C18 H18B 109.5 . .
N6 C18 H18C 109.5 . .
H18A C18 H18C 109.5 . .
H18B C18 H18C 109.5 . .
O7 C19 N7 127.5(18) . .
O7 C19 H19 116.2 . .
N7 C19 H19 116.2 . .
N7 C20 H20A 109.5 . .
N7 C20 H20B 109.5 . .
H20A C20 H20B 109.5 . .
N7 C20 H20C 109.5 . .
H20A C20 H20C 109.5 . .
H20B C20 H20C 109.5 . .
N7 C21 H21A 109.5 . .
N7 C21 H21B 109.5 . .
H21A C21 H21B 109.5 . .
N7 C21 H21C 109.5 . .
H21A C21 H21C 109.5 . .
H21B C21 H21C 109.5 . .
O8 C22 N8 125.8(18) . .
O8 C22 H22 117.1 . .
N8 C22 H22 117.1 . .
N8 C23 H23A 109.5 . .
N8 C23 H23B 109.5 . .
H23A C23 H23B 109.5 . .
N8 C23 H23C 109.5 . .
H23A C23 H23C 109.5 . .
H23B C23 H23C 109.5 . .
N8 C24 H24A 109.5 . .
N8 C24 H24B 109.5 . .
H24A C24 H24B 109.5 . .
N8 C24 H24C 109.5 . .
H24A C24 H24C 109.5 . .
H24B C24 H24C 109.5 . .
C1 N1 C2 118.9(16) . .
C1 N1 C3 124.1(16) . .
C2 N1 C3 117.0(16) . .
C4 N2 C5 129(3) . .
C4 N2 C6 110(3) . .
C5 N2 C6 120(3) . .
C7 N3 C8 100(2) . .
C7 N3 C7' 57.8(19) . .
C8 N3 C7' 158(2) . .
C7 N3 C9 148(2) . .
C8 N3 C9 110(2) . .
C7' N3 C9 92.4(18) . .
C10 N4 C12 122.0(16) . .
C10 N4 C11 121.5(14) . .
C12 N4 C11 116.4(14) . .
C13 N5 C14 118(2) . .
C13 N5 C15 127(2) . .
C14 N5 C15 114.9(19) . .
C16 N6 C17 121.4(16) . .
C16 N6 C18 122.1(17) . .
C17 N6 C18 116.5(17) . .
C19 N7 C20 121.9(16) . .
C19 N7 C21 116.8(16) . .
C20 N7 C21 121.0(16) . .
C22 N8 C24 122.0(16) . .
C22 N8 C23 121.9(17) . .
C24 N8 C23 116.0(16) . .

loop_
_geom_bond_atom_site_label_1
_geom_bond_atom_site_label_2
_geom_bond_distance
_geom_bond_site_symmetry_2
Pb1 I2 3.2259(12) .
Pb1 I2 3.2259(12) 2_666
Pb1 I3 3.2397(16) .
Pb1 I3 3.2397(17) 2_666
Pb1 I1 3.2660(15) .
Pb1 I1 3.2660(15) 2_666
Pb2 I3 3.1512(15) .
Pb2 I2 3.1870(15) .
Pb2 I1 3.2154(16) .
Pb2 I5 3.2907(15) .
Pb2 I4 3.3108(15) .
Pb2 I6 3.3442(17) .
Pb3 I4 3.0763(14) .
Pb3 I5 3.1351(14) .
Pb3 I6 3.1901(16) .
Pb3 I9 3.2348(15) .
Pb3 Cu1 3.266(7) 2_775
Pb3 I7 3.3647(13) .
Pb3 I8 3.3983(14) .
Pb4 I10 2.9971(17) .
Pb4 I9 3.0804(14) .
Pb4 I11 3.1406(15) .
Pb4 Cu1' 3.331(5) .
Pb4 I8 3.4073(14) .
Pb4 I7 3.4075(13) 2_775
Cu1' I11 2.478(5) .
Cu1' I8 2.522(5) 2_775
Cu1' I7 2.670(5) 2_775
Cu1 I11 2.635(7) .
Cu1 I8 2.682(7) 2_775
Cu1 I7 2.698(7) 2_775
Cu1 Pb3 3.266(7) 2_775
I7 Cu1' 2.670(5) 2_775
I7 Cu1 2.698(7) 2_775
I7 Pb4 3.4075(13) 2_775
I8 Cu1' 2.522(5) 2_775
I8 Cu1 2.682(7) 2_775
Y1 O3 2.293(12) .
Y1 O5 2.294(12) .
Y1 O6 2.300(11) .
Y1 O1 2.301(11) .
Y1 O8 2.350(11) .
Y1 O4 2.365(10) .
Y1 O2 2.370(16) .
Y1 O7 2.378(13) .
O1 C1 1.229(18) .
O2 C4 1.04(3) .
O3 C7' 1.209(19) .
O3 C7 1.245(19) .
O4 C10 1.242(17) .
O5 C13 1.18(2) .
O6 C16 1.215(19) .
O7 C19 1.21(2) .
O8 C22 1.230(18) .
C1 N1 1.30(2) .
C1 H1 0.9300 .
C2 N1 1.39(3) .
C2 H2A 0.9600 .
C2 H2B 0.9600 .
C2 H2C 0.9600 .
C3 N1 1.42(2) .
C3 H3A 0.9600 .
C3 H3B 0.9600 .
C3 H3C 0.9600 .
C4 N2 1.320(18) .
C4 H4 0.9300 .
C5 N2 1.368(18) .
C5 H5A 0.9600 .
C5 H5B 0.9600 .
C5 H5C 0.9600 .
C6 N2 1.41(3) .
C6 H6A 0.9600 .
C6 H6B 0.9600 .
C6 H6C 0.9600 .
C7 N3 1.310(19) .
C7' N3 1.37(4) .
C8 N3 1.36(3) .
C9 N3 1.40(3) .
C10 N4 1.288(19) .
C10 H10 0.9300 .
C11 N4 1.47(2) .
C11 H11A 0.9600 .
C11 H11B 0.9600 .
C11 H11C 0.9600 .
C12 N4 1.44(2) .
C12 H12A 0.9600 .
C12 H12B 0.9600 .
C12 H12C 0.9600 .
C13 N5 1.29(2) .
C13 H13 0.9300 .
C14 N5 1.45(3) .
C14 H14A 0.9600 .
C14 H14B 0.9600 .
C14 H14C 0.9600 .
C15 N5 1.48(3) .
C15 H15A 0.9600 .
C15 H15B 0.9600 .
C15 H15C 0.9600 .
C16 N6 1.28(2) .
C16 H16 0.9300 .
C17 N6 1.43(2) .
C17 H17A 0.9600 .
C17 H17B 0.9600 .
C17 H17C 0.9600 .
C18 N6 1.46(3) .
C18 H18A 0.9600 .
C18 H18B 0.9600 .
C18 H18C 0.9600 .
C19 N7 1.34(2) .
C19 H19 0.9300 .
C20 N7 1.43(2) .
C20 H20A 0.9600 .
C20 H20B 0.9600 .
C20 H20C 0.9600 .
C21 N7 1.46(2) .
C21 H21A 0.9600 .
C21 H21B 0.9600 .
C21 H21C 0.9600 .
C22 N8 1.300(19) .
C22 H22 0.9300 .
C23 N8 1.47(2) .
C23 H23A 0.9600 .
C23 H23B 0.9600 .
C23 H23C 0.9600 .
C24 N8 1.41(3) .
C24 H24A 0.9600 .
C24 H24B 0.9600 .
C24 H24C 0.9600 .
